data_7221003
loop_
_publ_author_name
'Malba, Chandrashekhar Marotirao'
'Enrichi, Francesco'
'Facchin, Manuela'
'Demitri, Nicola'
'Plaisier, Jasper Rikkert'
'Natile, Marta Maria'
'Selva, Maurizio'
'Riello, Pietro'
'Perosa, Alvise'
'Benedetti, A.'

_publ_section_title
;
 Phosphonium-based tetrakis dibenzoylmethane Eu(III) and Sm(III)
 complexes: synthesis, crystal structure and photoluminescence properties
 in a weakly coordinating phosphonium ionic liquid
;
_journal_name_full 'RSC Adv.'
_journal_paper_doi 10.1039/C5RA03947A
_journal_year 2015
_chemical_formula_moiety 'C60 H44 O8 Sm, C25 H54 P'
_chemical_formula_sum 'C85 H98 O8 P Sm'
_chemical_formula_weight 1428.95
_chemical_name_common '[P8,8,8,1][Sm(dbm)4]'
_space_group_crystal_system monoclinic
_space_group_IT_number 14
_space_group_name_Hall '-P 2ybc'
_space_group_name_H-M_alt 'P 1 21/c 1'
_symmetry_space_group_name_Hall '-P 2ybc'
_symmetry_space_group_name_H-M 'P 1 21/c 1'
_atom_sites_solution_hydrogens geom
_atom_sites_solution_primary direct
_atom_sites_solution_secondary difmap
_audit_creation_method SHELXL-2014/7
_audit_update_record
;
2015-03-03 deposited with the CCDC.
2015-07-02 downloaded from the CCDC.
;
_cell_angle_alpha 90
_cell_angle_beta 100.60(2)
_cell_angle_gamma 90
_cell_formula_units_Z 4
_cell_length_a 16.169(3)
_cell_length_b 22.341(4)
_cell_length_c 20.962(2)
_cell_measurement_reflns_used 10667
_cell_measurement_temperature 100(2)
_cell_measurement_theta_max 21.253
_cell_measurement_theta_min 1.176
_cell_volume 7443(2)
_computing_cell_refinement XDS
_computing_data_collection 'Elettra XRD1 Data Collection SW'
_computing_data_reduction 'XDS - CCP4'
_computing_molecular_graphics 'Ortep3 for Windows'
_computing_publication_material enCIFer/publCIF
_computing_structure_refinement 'SHELXL-2014 (Sheldrick, 2014)'
_computing_structure_solution Sir2011
_diffrn_ambient_temperature 100(2)
_diffrn_measured_fraction_theta_full 0.966
_diffrn_measured_fraction_theta_max 0.966
_diffrn_measurement_device_type
;
'Huber 4-circles Kappa Goniometer, Pilatus 2M detector'
;
_diffrn_measurement_method 'Rotating crystal'
_diffrn_radiation_type Synchrotron
_diffrn_radiation_wavelength 0.6525
_diffrn_reflns_av_unetI/netI 0.0606
_diffrn_reflns_laue_measured_fraction_full 0.966
_diffrn_reflns_laue_measured_fraction_max 0.966
_diffrn_reflns_limit_h_max 17
_diffrn_reflns_limit_h_min -17
_diffrn_reflns_limit_k_max 24
_diffrn_reflns_limit_k_min 0
_diffrn_reflns_limit_l_max 23
_diffrn_reflns_limit_l_min 0
_diffrn_reflns_number 10324
_diffrn_reflns_point_group_measured_fraction_full 0.966
_diffrn_reflns_point_group_measured_fraction_max 0.966
_diffrn_reflns_theta_full 21.253
_diffrn_reflns_theta_max 21.253
_diffrn_reflns_theta_min 1.176
_diffrn_source 'Elettra Synchrotron - XRD1 BL'
_diffrn_standards_decay_% 0
_diffrn_standards_interval_count 0
_diffrn_standards_number 0
_exptl_absorpt_coefficient_mu 0.638
_exptl_absorpt_correction_T_max 2.226
_exptl_absorpt_correction_T_min 0.250
_exptl_absorpt_correction_type refdelf
_exptl_absorpt_process_details
;
        Parkin S,Moezzi B & Hope H, (1995) J. Appl. Cryst. 28, 53-56
        Cubic fit to sin(theta)/lambda - 24 parameters
;
_exptl_crystal_colour Yellow
_exptl_crystal_density_diffrn 1.275
_exptl_crystal_description 'Thin needles'
_exptl_crystal_F_000 2996
_exptl_crystal_size_max 0.200
_exptl_crystal_size_mid 0.050
_exptl_crystal_size_min 0.050
_refine_diff_density_max 3.054
_refine_diff_density_min -1.349
_refine_diff_density_rms 0.122
_refine_ls_extinction_method none
_refine_ls_goodness_of_fit_ref 1.049
_refine_ls_hydrogen_treatment constr
_refine_ls_matrix_type full
_refine_ls_number_parameters 763
_refine_ls_number_reflns 10324
_refine_ls_number_restraints 1055
_refine_ls_restrained_S_all 1.020
_refine_ls_R_factor_all 0.1197
_refine_ls_R_factor_gt 0.0879
_refine_ls_shift/su_max 0.000
_refine_ls_shift/su_mean 0.000
_refine_ls_structure_factor_coef Fsqd
_refine_ls_weighting_details 'w=1/[\s^2^(Fo^2^)+(0.1298P)^2^+39.5078P] where P=(Fo^2^+2Fc^2^)/3'
_refine_ls_weighting_scheme calc
_refine_ls_wR_factor_gt 0.2248
_refine_ls_wR_factor_ref 0.2559
_reflns_Friedel_coverage 0.000
_reflns_number_gt 7707
_reflns_number_total 10324
_reflns_threshold_expression 'I > 2\s(I)'
_cod_data_source_file c5ra03947a2.cif
_cod_data_source_block Smdbm4P
_cod_database_code 7221003
_shelx_shelxl_version_number 2014/7
_shelx_space_group_comment
;
The symmetry employed for this shelxl refinement is uniquely defined
by the following loop, which should always be used as a source of
symmetry information in preference to the above space-group names.
They are only intended as comments.
;
_shelx_estimated_absorpt_t_min 0.883
_shelx_estimated_absorpt_t_max 0.969

loop_
_space_group_symop_operation_xyz
'x, y, z'
'-x, y+1/2, -z+1/2'
'-x, -y, -z'
'x, -y-1/2, z-1/2'

loop_
_atom_site_label
_atom_site_type_symbol
_atom_site_fract_x
_atom_site_fract_y
_atom_site_fract_z
_atom_site_U_iso_or_equiv
_atom_site_adp_type
_atom_site_occupancy
_atom_site_site_symmetry_order
_atom_site_calc_flag
_atom_site_refinement_flags_posn
_atom_site_refinement_flags_adp
_atom_site_disorder_assembly
_atom_site_disorder_group
Sm_1 Sm 0.88461(3) 0.24294(2) 0.86220(2) 0.0559(2) Uani 1 1 d . U . .
P_2 P 0.85290(19) 0.25005(12) 0.60906(14) 0.0665(7) Uani 1 1 d D U . .
CME_2 C 0.9081(7) 0.3127(4) 0.6506(5) 0.072(3) Uani 1 1 d D U . .
HME1_2 H 0.9302 0.3378 0.6193 0.108 Uiso 1 1 calc R U . .
HME2_2 H 0.9548 0.2981 0.6835 0.108 Uiso 1 1 calc R U . .
HME3_2 H 0.8695 0.3362 0.6715 0.108 Uiso 1 1 calc R U . .
C1A_2 C 0.9210(6) 0.2128(5) 0.5626(4) 0.066(2) Uani 1 1 d D U . .
H1A1_2 H 0.8926 0.1762 0.5429 0.079 Uiso 1 1 calc R U . .
H1A2_2 H 0.9303 0.2395 0.5269 0.079 Uiso 1 1 calc R U . .
C2A_2 C 1.0062(6) 0.1955(6) 0.6029(6) 0.087(3) Uani 1 1 d D U . .
H2A1_2 H 0.9979 0.1671 0.6374 0.105 Uiso 1 1 calc R U . .
H2A2_2 H 1.0346 0.2316 0.6238 0.105 Uiso 1 1 calc R U . .
C3A_2 C 1.0625(7) 0.1658(6) 0.5582(6) 0.088(3) Uani 1 1 d D U . .
H3A1_2 H 1.0310 0.1327 0.5333 0.105 Uiso 1 1 calc R U . .
H3A2_2 H 1.0759 0.1958 0.5268 0.105 Uiso 1 1 calc R U . .
C4A_2 C 1.1435(8) 0.1416(8) 0.5979(7) 0.122(5) Uani 1 1 d D U . .
H4A1_2 H 1.1296 0.1134 0.6308 0.146 Uiso 1 1 calc R U . .
H4A2_2 H 1.1759 0.1752 0.6212 0.146 Uiso 1 1 calc R U . .
C5A_2 C 1.1986(9) 0.1093(7) 0.5560(8) 0.126(5) Uani 1 1 d D U . .
H5A1_2 H 1.2461 0.0894 0.5848 0.151 Uiso 1 1 calc R U . .
H5A2_2 H 1.1648 0.0780 0.5299 0.151 Uiso 1 1 calc R U . .
C6A_2 C 1.2330(9) 0.1513(7) 0.5113(9) 0.131(5) Uani 1 1 d D U . .
H6A1_2 H 1.2575 0.1869 0.5359 0.158 Uiso 1 1 calc R U . .
H6A2_2 H 1.1868 0.1650 0.4766 0.158 Uiso 1 1 calc R U . .
C7A_2 C 1.3022(11) 0.1191(8) 0.4804(10) 0.151(6) Uani 1 1 d D U . .
H7A1_2 H 1.3497 0.1072 0.5149 0.181 Uiso 1 1 calc R U . .
H7A2_2 H 1.2784 0.0824 0.4575 0.181 Uiso 1 1 calc R U . .
C8A_2 C 1.3338(12) 0.1614(8) 0.4324(9) 0.144(6) Uani 1 1 d D U . .
H8A1_2 H 1.2879 0.1699 0.3960 0.216 Uiso 1 1 calc R U . .
H8A2_2 H 1.3805 0.1425 0.4160 0.216 Uiso 1 1 calc R U . .
H8A3_2 H 1.3532 0.1989 0.4544 0.216 Uiso 1 1 calc R U . .
C1B_2 C 0.7615(6) 0.2749(5) 0.5545(5) 0.075(3) Uani 1 1 d D U . .
H1B1_2 H 0.7791 0.2966 0.5181 0.090 Uiso 1 1 calc R U . .
H1B2_2 H 0.7283 0.2396 0.5364 0.090 Uiso 1 1 calc R U . .
C2B_2 C 0.7058(7) 0.3157(6) 0.5865(6) 0.092(3) Uani 1 1 d D U . .
H2B1_2 H 0.7353 0.3541 0.5977 0.110 Uiso 1 1 calc R U . .
H2B2_2 H 0.6964 0.2970 0.6274 0.110 Uiso 1 1 calc R U . .
C3B_2 C 0.6203(8) 0.3281(8) 0.5430(8) 0.128(5) Uani 1 1 d D U . .
H3B1_2 H 0.5967 0.3656 0.5574 0.154 Uiso 1 1 calc R U . .
H3B2_2 H 0.6286 0.3341 0.4978 0.154 Uiso 1 1 calc R U . .
C4B_2 C 0.5578(11) 0.2778(10) 0.5444(9) 0.164(7) Uani 1 1 d D U . .
H4B1_2 H 0.5797 0.2414 0.5264 0.196 Uiso 1 1 calc R U . .
H4B2_2 H 0.5044 0.2886 0.5153 0.196 Uiso 1 1 calc R U . .
C5B_2 C 0.5382(13) 0.2624(10) 0.6116(9) 0.165(7) Uani 1 1 d D U . .
H5B1_2 H 0.5072 0.2960 0.6272 0.198 Uiso 1 1 calc R U . .
H5B2_2 H 0.5914 0.2566 0.6429 0.198 Uiso 1 1 calc R U . .
C6B_2 C 0.4850(14) 0.2052(10) 0.6078(10) 0.188(8) Uani 1 1 d D U . .
H6B1_2 H 0.4304 0.2123 0.5787 0.225 Uiso 1 1 calc R U . .
H6B2_2 H 0.5143 0.1727 0.5887 0.225 Uiso 1 1 calc R U . .
C7B_2 C 0.4692(13) 0.1853(10) 0.6736(10) 0.175(8) Uani 1 1 d D U . .
H7B1_2 H 0.4356 0.2161 0.6912 0.209 Uiso 1 1 calc R U . .
H7B2_2 H 0.5237 0.1813 0.7039 0.209 Uiso 1 1 calc R U . .
C8B_2 C 0.4218(18) 0.1247(11) 0.6695(15) 0.239(13) Uani 1 1 d D U . .
H8B1_2 H 0.4127 0.1132 0.7128 0.359 Uiso 1 1 calc R U . .
H8B2_2 H 0.3674 0.1286 0.6402 0.359 Uiso 1 1 calc R U . .
H8B3_2 H 0.4555 0.0938 0.6528 0.359 Uiso 1 1 calc R U . .
C1C_2 C 0.8217(7) 0.2008(5) 0.6678(5) 0.074(3) Uani 1 1 d D U . .
H1C1_2 H 0.8724 0.1804 0.6917 0.088 Uiso 1 1 calc R U . .
H1C2_2 H 0.7977 0.2251 0.6994 0.088 Uiso 1 1 calc R U . .
C2C_2 C 0.7571(7) 0.1532(5) 0.6392(5) 0.079(3) Uani 1 1 d D U . .
H2C1_2 H 0.7033 0.1730 0.6204 0.094 Uiso 1 1 calc R U . .
H2C2_2 H 0.7776 0.1317 0.6038 0.094 Uiso 1 1 calc R U . .
C3C_2 C 0.7423(8) 0.1086(5) 0.6907(6) 0.085(3) Uani 1 1 d D U . .
H3C1_2 H 0.7288 0.1308 0.7284 0.102 Uiso 1 1 calc R U . .
H3C2_2 H 0.7947 0.0858 0.7057 0.102 Uiso 1 1 calc R U . .
C4C_2 C 0.6713(9) 0.0649(6) 0.6663(7) 0.112(4) Uani 1 1 d D U . .
H4C1_2 H 0.6824 0.0452 0.6264 0.134 Uiso 1 1 calc R U . .
H4C2_2 H 0.6179 0.0874 0.6548 0.134 Uiso 1 1 calc R U . .
C5C_2 C 0.6611(12) 0.0166(7) 0.7165(9) 0.148(6) Uani 1 1 d D U . .
H5C1_2 H 0.7139 -0.0066 0.7277 0.177 Uiso 1 1 calc R U . .
H5C2_2 H 0.6500 0.0359 0.7566 0.177 Uiso 1 1 calc R U . .
C6C_2 C 0.5890(12) -0.0252(8) 0.6899(10) 0.173(7) Uani 1 1 d D U . .
H6C1_2 H 0.5948 -0.0360 0.6451 0.208 Uiso 1 1 calc R U . .
H6C2_2 H 0.5362 -0.0021 0.6865 0.208 Uiso 1 1 calc R U . .
C7C_2 C 0.5775(17) -0.0835(9) 0.7257(14) 0.207(10) Uani 1 1 d D U . .
H7C1_2 H 0.5186 -0.0975 0.7137 0.249 Uiso 1 1 calc R U . .
H7C2_2 H 0.6149 -0.1149 0.7135 0.249 Uiso 1 1 calc R U . .
C8C_2 C 0.599(2) -0.0719(13) 0.7977(14) 0.270(16) Uani 1 1 d D U . .
H8C1_2 H 0.6430 -0.0414 0.8066 0.405 Uiso 1 1 calc R U . .
H8C2_2 H 0.6190 -0.1090 0.8203 0.405 Uiso 1 1 calc R U . .
H8C3_2 H 0.5486 -0.0579 0.8131 0.405 Uiso 1 1 calc R U . .
O1_3 O 0.8672(4) 0.1753(3) 0.9478(3) 0.0606(15) Uani 1 1 d D U . .
C1_3 C 0.9109(5) 0.1350(3) 0.9799(4) 0.058(2) Uani 1 1 d D U . .
C2_3 C 0.9993(5) 0.1358(4) 0.9944(4) 0.061(2) Uani 1 1 d D U . .
H2_3 H 1.0278 0.1050 1.0210 0.073 Uiso 1 1 calc R U . .
C3_3 C 1.0469(5) 0.1800(4) 0.9711(4) 0.060(2) Uani 1 1 d D U . .
O3_3 O 1.0194(4) 0.2193(3) 0.9283(3) 0.0637(15) Uani 1 1 d D U . .
C4_3 C 1.1413(3) 0.1791(3) 0.9936(3) 0.071(2) Uani 1 1 d DG U . .
C5_3 C 1.1758(4) 0.1675(4) 1.0582(3) 0.081(3) Uani 1 1 d DG U . .
H5_3 H 1.1400 0.1599 1.0885 0.098 Uiso 1 1 calc R U . .
C6_3 C 1.2626(5) 0.1671(4) 1.0784(3) 0.103(4) Uani 1 1 d DG U . .
H6_3 H 1.2862 0.1591 1.1225 0.124 Uiso 1 1 calc R U . .
C7_3 C 1.3150(3) 0.1782(4) 1.0340(5) 0.110(4) Uani 1 1 d DG U . .
H7_3 H 1.3743 0.1779 1.0478 0.132 Uiso 1 1 calc R U . .
C8_3 C 1.2804(4) 0.1899(4) 0.9694(4) 0.106(4) Uani 1 1 d DG U . .
H8_3 H 1.3162 0.1975 0.9391 0.127 Uiso 1 1 calc R U . .
C9_3 C 1.1936(5) 0.1903(4) 0.9492(3) 0.089(3) Uani 1 1 d DG U . .
H9_3 H 1.1700 0.1982 0.9051 0.107 Uiso 1 1 calc R U . .
C10_3 C 0.8648(4) 0.0808(2) 0.9977(3) 0.060(2) Uani 1 1 d DG U . .
C11_3 C 0.7803(4) 0.0760(3) 0.9696(3) 0.071(2) Uani 1 1 d DG U . .
H11_3 H 0.7538 0.1068 0.9420 0.085 Uiso 1 1 calc R U . .
C12_3 C 0.7345(3) 0.0259(3) 0.9818(4) 0.089(3) Uani 1 1 d DG U . .
H12_3 H 0.6767 0.0226 0.9625 0.106 Uiso 1 1 calc R U . .
C13_3 C 0.7732(5) -0.0192(3) 1.0221(4) 0.091(3) Uani 1 1 d DG U . .
H13_3 H 0.7419 -0.0534 1.0305 0.109 Uiso 1 1 calc R U . .
C14_3 C 0.8578(5) -0.0144(3) 1.0503(3) 0.086(3) Uani 1 1 d DG U . .
H14_3 H 0.8843 -0.0453 1.0779 0.103 Uiso 1 1 calc R U . .
C15_3 C 0.9036(3) 0.0356(3) 1.0381(3) 0.072(2) Uani 1 1 d DG U . .
H15_3 H 0.9614 0.0389 1.0573 0.086 Uiso 1 1 calc R U . .
O1_4 O 0.9828(4) 0.2405(3) 0.7889(3) 0.0630(16) Uani 1 1 d D U . .
C1_4 C 1.0385(5) 0.2001(4) 0.7840(4) 0.065(2) Uani 1 1 d D U . .
C2_4 C 1.0275(6) 0.1392(4) 0.7907(4) 0.063(2) Uani 1 1 d D U . .
H2_4 H 1.0719 0.1132 0.7847 0.076 Uiso 1 1 calc R U . .
C3_4 C 0.9543(5) 0.1139(4) 0.8057(4) 0.055(2) Uani 1 1 d D U . .
O3_4 O 0.8940(4) 0.1439(3) 0.8211(3) 0.0580(14) Uani 1 1 d D U . .
C4_4 C 0.9437(4) 0.04629(19) 0.8073(3) 0.062(2) Uani 1 1 d DG U . .
C5_4 C 0.9916(4) 0.0071(3) 0.7776(3) 0.076(3) Uani 1 1 d DG U . .
H5_4 H 1.0323 0.0223 0.7544 0.091 Uiso 1 1 calc R U . .
C6_4 C 0.9800(5) -0.0543(2) 0.7818(4) 0.088(3) Uani 1 1 d DG U . .
H6_4 H 1.0127 -0.0811 0.7615 0.106 Uiso 1 1 calc R U . .
C7_4 C 0.9205(5) -0.07655(19) 0.8158(4) 0.082(3) Uani 1 1 d DG U . .
H7_4 H 0.9125 -0.1185 0.8187 0.098 Uiso 1 1 calc R U . .
C8_4 C 0.8726(4) -0.0374(3) 0.8455(3) 0.072(3) Uani 1 1 d DG U . .
H8_4 H 0.8319 -0.0526 0.8687 0.087 Uiso 1 1 calc R U . .
C9_4 C 0.8842(4) 0.0240(2) 0.8413(3) 0.061(2) Uani 1 1 d DG U . .
H9_4 H 0.8515 0.0508 0.8616 0.073 Uiso 1 1 calc R U . .
C10_4 C 1.1227(4) 0.2230(3) 0.7731(4) 0.071(2) Uani 1 1 d DG U . .
C11_4 C 1.1876(5) 0.1851(3) 0.7639(4) 0.091(3) Uani 1 1 d DG U . .
H11_4 H 1.1799 0.1430 0.7641 0.110 Uiso 1 1 calc R U . .
C12_4 C 1.2638(4) 0.2089(4) 0.7542(6) 0.116(4) Uani 1 1 d DG U . .
H12_4 H 1.3082 0.1830 0.7479 0.139 Uiso 1 1 calc R U . .
C13_4 C 1.2750(4) 0.2706(4) 0.7538(6) 0.116(5) Uani 1 1 d DG U . .
H13_4 H 1.3271 0.2868 0.7473 0.139 Uiso 1 1 calc R U . .
C14_4 C 1.2101(5) 0.3085(3) 0.7631(5) 0.118(5) Uani 1 1 d DG U . .
H14_4 H 1.2177 0.3506 0.7628 0.142 Uiso 1 1 calc R U . .
C15_4 C 1.1339(4) 0.2847(3) 0.7727(5) 0.099(4) Uani 1 1 d DG U . .
H15_4 H 1.0895 0.3106 0.7791 0.118 Uiso 1 1 calc R U . .
O1_5 O 0.9550(4) 0.3329(3) 0.8921(4) 0.0747(18) Uani 1 1 d D U . .
C1_5 C 0.9381(6) 0.3849(4) 0.9059(4) 0.074(3) Uani 1 1 d D U . .
C2_5 C 0.8616(6) 0.4014(5) 0.9229(5) 0.085(3) Uani 1 1 d D U . .
H2_5 H 0.8528 0.4425 0.9311 0.103 Uiso 1 1 calc R U . .
C3_5 C 0.7971(6) 0.3608(4) 0.9287(5) 0.070(2) Uani 1 1 d D U . .
O3_5 O 0.8009(4) 0.3037(3) 0.9223(3) 0.0695(17) Uani 1 1 d D U . .
C4_5 C 0.7160(4) 0.3835(3) 0.9453(4) 0.078(3) Uani 1 1 d DG U . .
C5_5 C 0.7049(5) 0.4424(3) 0.9634(5) 0.099(4) Uani 1 1 d DG U . .
H5_5 H 0.7498 0.4703 0.9659 0.119 Uiso 1 1 calc R U . .
C6_5 C 0.6282(5) 0.4606(3) 0.9778(5) 0.118(5) Uani 1 1 d DG U . .
H6_5 H 0.6206 0.5009 0.9901 0.141 Uiso 1 1 calc R U . .
C7_5 C 0.5625(4) 0.4198(4) 0.9741(5) 0.113(4) Uani 1 1 d DG U . .
H7_5 H 0.5101 0.4322 0.9840 0.135 Uiso 1 1 calc R U . .
C8_5 C 0.5736(4) 0.3609(4) 0.9561(5) 0.103(4) Uani 1 1 d DG U . .
H8_5 H 0.5287 0.3331 0.9536 0.124 Uiso 1 1 calc R U . .
C9_5 C 0.6503(5) 0.3428(3) 0.9417(4) 0.083(3) Uani 1 1 d DG U . .
H9_5 H 0.6579 0.3025 0.9294 0.100 Uiso 1 1 calc R U . .
C10_5 C 1.0066(5) 0.4307(3) 0.9032(4) 0.087(3) Uani 1 1 d DG U . .
C11_5 C 0.9987(6) 0.4909(4) 0.9173(6) 0.141(6) Uani 1 1 d DG U . .
H11_5 H 0.9485 0.5052 0.9296 0.170 Uiso 1 1 calc R U . .
C12_5 C 1.0642(7) 0.5303(3) 0.9136(7) 0.160(7) Uani 1 1 d DG U . .
H12_5 H 1.0588 0.5715 0.9233 0.192 Uiso 1 1 calc R U . .
C13_5 C 1.1376(6) 0.5094(4) 0.8957(7) 0.149(6) Uani 1 1 d DG U . .
H13_5 H 1.1824 0.5363 0.8932 0.179 Uiso 1 1 calc R U . .
C14_5 C 1.1455(5) 0.4491(4) 0.8816(7) 0.158(7) Uani 1 1 d DG U . .
H14_5 H 1.1957 0.4348 0.8693 0.190 Uiso 1 1 calc R U . .
C15_5 C 1.0800(6) 0.4097(3) 0.8853(6) 0.134(5) Uani 1 1 d DG U . .
H15_5 H 1.0854 0.3686 0.8756 0.160 Uiso 1 1 calc R U . .
O1_6 O 0.7449(4) 0.2113(3) 0.8225(4) 0.0737(18) Uani 1 1 d D U . .
C1_6 C 0.6774(6) 0.2413(4) 0.8081(5) 0.087(3) Uani 1 1 d D U . .
C2_6 C 0.6716(6) 0.2991(4) 0.7831(5) 0.078(3) Uani 1 1 d D U . .
H2_6 H 0.6174 0.3169 0.7731 0.094 Uiso 1 1 calc R U . .
C3_6 C 0.7413(6) 0.3333(4) 0.7718(5) 0.068(2) Uani 1 1 d D U . .
O3_6 O 0.8162(4) 0.3150(3) 0.7816(3) 0.0634(15) Uani 1 1 d D U . .
C4_6 C 0.7279(5) 0.3967(3) 0.7476(4) 0.085(3) Uani 1 1 d DG U A 1
C5_6 C 0.6469(5) 0.4178(5) 0.7252(8) 0.219(9) Uani 1 1 d DG U A 1
H5_6 H 0.5999 0.3923 0.7252 0.263 Uiso 1 1 calc R U A 1
C6_6 C 0.6346(6) 0.4763(5) 0.7028(10) 0.262(11) Uani 1 1 d DG U A 1
H6_6 H 0.5792 0.4907 0.6875 0.314 Uiso 1 1 calc R U A 1
C7_6 C 0.7033(7) 0.5137(4) 0.7028(8) 0.206(9) Uani 1 1 d DG U A 1
H7_6 H 0.6949 0.5536 0.6875 0.247 Uiso 1 1 calc R U A 1
C8_6 C 0.7843(6) 0.4926(4) 0.7252(8) 0.169(7) Uani 1 1 d DG U A 1
H8_6 H 0.8313 0.5181 0.7251 0.203 Uiso 1 1 calc R U A 1
C9_6 C 0.7966(4) 0.4341(4) 0.7476(6) 0.141(6) Uani 1 1 d DG U A 1
H9_6 H 0.8520 0.4197 0.7628 0.169 Uiso 1 1 calc R U A 1
C10_6 C 0.6017(4) 0.2098(3) 0.8269(4) 0.085(3) Uani 1 1 d DG U B 1
C11_6 C 0.5306(5) 0.2408(3) 0.8368(5) 0.096(4) Uani 1 1 d DG U B 1
H11_6 H 0.5282 0.2831 0.8321 0.115 Uiso 1 1 calc R U B 1
C12_6 C 0.4630(4) 0.2100(4) 0.8535(5) 0.116(4) Uani 1 1 d DG U B 1
H12_6 H 0.4144 0.2312 0.8602 0.139 Uiso 1 1 calc R U B 1
C13_6 C 0.4666(5) 0.1481(4) 0.8603(5) 0.119(4) Uani 1 1 d DG U B 1
H13_6 H 0.4204 0.1270 0.8718 0.142 Uiso 1 1 calc R U B 1
C14_6 C 0.5377(6) 0.1171(3) 0.8505(5) 0.113(4) Uani 1 1 d DG U B 1
H14_6 H 0.5401 0.0748 0.8552 0.136 Uiso 1 1 calc R U B 1
C15_6 C 0.6053(4) 0.1479(3) 0.8338(5) 0.099(4) Uani 1 1 d DG U B 1
H15_6 H 0.6539 0.1267 0.8271 0.119 Uiso 1 1 calc R U B 1

loop_
_atom_site_aniso_label
_atom_site_aniso_U_11
_atom_site_aniso_U_22
_atom_site_aniso_U_33
_atom_site_aniso_U_23
_atom_site_aniso_U_13
_atom_site_aniso_U_12
Sm_1 0.0576(4) 0.0544(3) 0.0559(4) 0.0000(2) 0.0112(2) 0.0065(2)
P_2 0.0700(17) 0.0754(18) 0.0536(16) 0.0117(12) 0.0102(13) -0.0001(13)
CME_2 0.076(7) 0.080(6) 0.061(6) 0.007(5) 0.014(5) -0.009(5)
C1A_2 0.074(6) 0.071(6) 0.052(6) 0.017(4) 0.009(4) 0.004(5)
C2A_2 0.071(6) 0.097(8) 0.091(8) 0.006(6) 0.008(5) 0.001(5)
C3A_2 0.075(7) 0.097(8) 0.090(8) 0.014(6) 0.015(6) 0.008(6)
C4A_2 0.086(8) 0.136(12) 0.139(12) 0.017(9) 0.010(7) 0.021(8)
C5A_2 0.091(9) 0.114(11) 0.176(14) 0.017(9) 0.034(9) 0.014(7)
C6A_2 0.087(9) 0.113(11) 0.201(15) 0.017(10) 0.044(9) 0.000(8)
C7A_2 0.121(13) 0.134(13) 0.211(18) 0.011(12) 0.066(11) -0.002(10)
C8A_2 0.138(14) 0.136(14) 0.168(17) -0.001(11) 0.054(12) -0.008(11)
C1B_2 0.068(6) 0.086(7) 0.070(7) 0.016(5) 0.009(4) 0.003(5)
C2B_2 0.074(6) 0.122(10) 0.083(8) 0.019(7) 0.026(6) 0.023(6)
C3B_2 0.079(8) 0.180(14) 0.125(11) 0.026(10) 0.015(7) 0.043(7)
C4B_2 0.104(11) 0.246(18) 0.135(12) 0.011(13) 0.005(10) -0.006(10)
C5B_2 0.107(13) 0.251(19) 0.134(13) 0.007(13) 0.009(11) -0.021(11)
C6B_2 0.133(15) 0.26(2) 0.158(15) 0.022(15) 0.008(13) -0.032(13)
C7B_2 0.131(15) 0.23(2) 0.159(15) 0.032(15) 0.014(13) 0.015(13)
C8B_2 0.23(3) 0.23(3) 0.27(3) 0.04(2) 0.09(2) -0.01(2)
C1C_2 0.071(7) 0.083(6) 0.066(6) 0.019(5) 0.012(5) -0.006(5)
C2C_2 0.086(8) 0.088(7) 0.065(7) 0.005(5) 0.022(6) -0.012(5)
C3C_2 0.090(8) 0.092(8) 0.072(7) 0.011(6) 0.011(6) -0.010(6)
C4C_2 0.116(10) 0.096(9) 0.137(11) -0.013(7) 0.058(9) -0.026(7)
C5C_2 0.161(14) 0.118(11) 0.174(15) 0.012(10) 0.056(12) -0.024(9)
C6C_2 0.182(15) 0.118(11) 0.251(18) -0.040(11) 0.120(14) -0.055(10)
C7C_2 0.172(19) 0.141(14) 0.33(3) 0.013(17) 0.11(2) -0.005(13)
C8C_2 0.26(3) 0.23(3) 0.31(2) 0.10(2) 0.01(3) 0.13(3)
O1_3 0.061(4) 0.064(4) 0.059(4) 0.001(3) 0.017(3) 0.008(3)
C1_3 0.067(5) 0.055(5) 0.052(5) -0.002(4) 0.009(4) 0.004(4)
C2_3 0.063(4) 0.065(5) 0.051(6) -0.003(4) 0.001(4) 0.003(4)
C3_3 0.065(5) 0.063(5) 0.052(5) -0.006(4) 0.012(4) 0.003(4)
O3_3 0.059(3) 0.070(4) 0.060(4) 0.002(3) 0.007(3) -0.001(3)
C4_3 0.063(5) 0.072(6) 0.077(6) 0.008(5) 0.011(4) 0.008(5)
C5_3 0.068(5) 0.086(7) 0.084(6) 0.010(6) -0.001(5) 0.000(6)
C6_3 0.068(6) 0.114(10) 0.120(9) 0.028(8) -0.006(6) 0.002(7)
C7_3 0.067(7) 0.116(10) 0.143(10) 0.019(9) 0.008(6) 0.005(7)
C8_3 0.071(6) 0.120(10) 0.128(9) 0.011(9) 0.026(7) -0.007(7)
C9_3 0.072(6) 0.106(9) 0.091(7) 0.004(7) 0.021(5) -0.003(6)
C10_3 0.069(5) 0.059(5) 0.052(5) -0.009(4) 0.012(4) 0.000(4)
C11_3 0.074(6) 0.067(6) 0.071(7) -0.007(5) 0.010(5) -0.006(4)
C12_3 0.084(7) 0.082(7) 0.098(9) 0.005(6) 0.011(6) -0.014(5)
C13_3 0.105(7) 0.071(6) 0.095(9) -0.003(5) 0.012(7) -0.016(6)
C14_3 0.102(7) 0.060(6) 0.096(9) 0.004(5) 0.020(6) 0.005(5)
C15_3 0.090(7) 0.060(5) 0.066(7) 0.000(4) 0.016(5) -0.002(4)
O1_4 0.061(4) 0.068(4) 0.061(4) 0.011(3) 0.013(3) 0.014(3)
C1_4 0.069(5) 0.072(5) 0.057(6) 0.013(5) 0.021(5) 0.011(4)
C2_4 0.064(5) 0.069(5) 0.057(6) 0.004(5) 0.014(5) 0.015(4)
C3_4 0.054(5) 0.067(4) 0.042(5) -0.001(4) 0.003(4) 0.011(4)
O3_4 0.058(4) 0.063(3) 0.051(4) 0.000(3) 0.006(3) 0.008(3)
C4_4 0.064(6) 0.066(4) 0.054(6) -0.005(4) 0.006(4) 0.010(4)
C5_4 0.086(7) 0.067(5) 0.081(7) -0.001(5) 0.030(6) 0.010(5)
C6_4 0.101(8) 0.064(5) 0.107(9) -0.008(6) 0.036(7) 0.015(6)
C7_4 0.102(8) 0.057(5) 0.087(8) -0.004(5) 0.018(6) 0.004(5)
C8_4 0.079(7) 0.066(5) 0.069(7) -0.011(5) 0.009(5) 0.000(5)
C9_4 0.070(6) 0.058(4) 0.053(6) -0.005(4) 0.005(4) 0.008(4)
C10_4 0.062(5) 0.086(6) 0.064(6) 0.011(5) 0.007(5) 0.004(4)
C11_4 0.072(6) 0.087(7) 0.119(10) 0.002(7) 0.030(7) 0.001(5)
C12_4 0.070(7) 0.117(8) 0.166(13) 0.009(10) 0.036(8) 0.004(7)
C13_4 0.066(7) 0.117(8) 0.169(14) 0.025(10) 0.035(8) -0.003(6)
C14_4 0.069(7) 0.100(8) 0.186(14) 0.047(9) 0.025(8) 0.005(5)
C15_4 0.068(7) 0.081(6) 0.152(12) 0.030(8) 0.035(8) 0.009(5)
O1_5 0.078(4) 0.054(3) 0.090(5) -0.005(3) 0.012(4) -0.001(3)
C1_5 0.091(6) 0.061(5) 0.072(7) 0.002(5) 0.020(6) 0.007(4)
C2_5 0.099(7) 0.059(5) 0.102(9) 0.006(6) 0.028(7) 0.009(5)
C3_5 0.081(6) 0.071(5) 0.058(6) -0.010(5) 0.010(5) 0.014(4)
O3_5 0.082(4) 0.060(3) 0.071(4) -0.001(3) 0.027(4) 0.010(3)
C4_5 0.084(6) 0.073(6) 0.077(7) -0.002(5) 0.015(6) 0.016(4)
C5_5 0.092(7) 0.072(6) 0.141(11) 0.001(7) 0.038(8) 0.024(5)
C6_5 0.096(9) 0.098(8) 0.164(13) -0.015(9) 0.037(9) 0.028(6)
C7_5 0.092(8) 0.109(8) 0.148(12) -0.007(9) 0.051(9) 0.026(6)
C8_5 0.085(7) 0.111(8) 0.119(10) -0.009(8) 0.032(8) 0.016(6)
C9_5 0.075(6) 0.087(7) 0.089(8) -0.008(6) 0.017(6) 0.017(5)
C10_5 0.107(7) 0.061(5) 0.099(8) 0.000(6) 0.035(7) 0.000(5)
C11_5 0.129(11) 0.079(7) 0.240(17) -0.034(10) 0.096(12) -0.021(7)
C12_5 0.136(12) 0.087(8) 0.281(19) -0.039(12) 0.102(13) -0.032(7)
C13_5 0.125(11) 0.096(8) 0.245(18) -0.025(11) 0.081(12) -0.028(8)
C14_5 0.129(11) 0.099(9) 0.268(19) -0.033(12) 0.092(13) -0.029(8)
C15_5 0.103(9) 0.093(8) 0.216(16) -0.024(10) 0.061(10) -0.015(6)
O1_6 0.056(3) 0.061(4) 0.101(5) -0.006(3) 0.008(3) 0.008(3)
C1_6 0.052(5) 0.075(6) 0.129(10) -0.005(6) 0.002(6) 0.002(4)
C2_6 0.049(5) 0.072(5) 0.107(9) -0.006(5) -0.002(5) 0.016(4)
C3_6 0.063(5) 0.079(5) 0.060(6) -0.005(5) 0.006(5) 0.010(4)
O3_6 0.060(4) 0.066(4) 0.064(4) 0.002(3) 0.011(3) 0.014(3)
C4_6 0.070(6) 0.082(6) 0.105(9) 0.010(6) 0.027(6) 0.025(4)
C5_6 0.086(7) 0.158(13) 0.42(3) 0.153(16) 0.066(13) 0.051(8)
C6_6 0.112(10) 0.169(15) 0.51(3) 0.191(18) 0.076(17) 0.058(9)
C7_6 0.120(11) 0.145(13) 0.37(2) 0.138(15) 0.080(15) 0.051(9)
C8_6 0.120(9) 0.096(9) 0.31(2) 0.069(12) 0.084(13) 0.034(7)
C9_6 0.095(8) 0.080(7) 0.262(18) 0.043(10) 0.071(11) 0.024(6)
C10_6 0.065(5) 0.097(6) 0.086(8) -0.001(6) 0.000(6) 0.003(5)
C11_6 0.062(6) 0.119(8) 0.106(10) 0.002(7) 0.011(6) 0.006(5)
C12_6 0.070(7) 0.137(9) 0.139(12) 0.010(10) 0.016(8) 0.009(7)
C13_6 0.081(8) 0.127(9) 0.145(12) -0.004(10) 0.011(8) -0.013(7)
C14_6 0.088(8) 0.111(8) 0.142(12) 0.004(9) 0.026(9) -0.006(6)
C15_6 0.081(7) 0.088(6) 0.126(11) -0.013(7) 0.014(7) -0.014(5)

loop_
_atom_type_symbol
_atom_type_description
_atom_type_scat_dispersion_real
_atom_type_scat_dispersion_imag
_atom_type_scat_source
C C 0.0024 0.0013 'International Tables Vol C Tables 4.2.6.8 and 6.1.1.4'
O O 0.0088 0.0050 'International Tables Vol C Tables 4.2.6.8 and 6.1.1.4'
P P 0.0886 0.0796 'International Tables Vol C Tables 4.2.6.8 and 6.1.1.4'
Sm Sm -0.1913 2.9784 'International Tables Vol C Tables 4.2.6.8 and 6.1.1.4'
H H 0.0000 0.0000 'International Tables Vol C Tables 4.2.6.8 and 6.1.1.4'

loop_
_geom_angle_atom_site_label_1
_geom_angle_atom_site_label_2
_geom_angle_atom_site_label_3
_geom_angle
O1_5 Sm_1 O1_6 137.5(2)
O1_5 Sm_1 O3_4 146.4(2)
O1_6 Sm_1 O3_4 73.5(2)
O1_5 Sm_1 O1_3 117.3(2)
O1_6 Sm_1 O1_3 80.8(2)
O3_4 Sm_1 O1_3 73.2(2)
O1_5 Sm_1 O1_4 81.1(2)
O1_6 Sm_1 O1_4 117.9(2)
O3_4 Sm_1 O1_4 69.9(2)
O1_3 Sm_1 O1_4 130.1(2)
O1_5 Sm_1 O3_3 72.0(2)
O1_6 Sm_1 O3_3 147.0(2)
O3_4 Sm_1 O3_3 83.9(2)
O1_3 Sm_1 O3_3 69.6(2)
O1_4 Sm_1 O3_3 74.2(2)
O1_5 Sm_1 O3_5 70.8(2)
O1_6 Sm_1 O3_5 76.2(2)
O3_4 Sm_1 O3_5 141.6(2)
O1_3 Sm_1 O3_5 79.1(2)
O1_4 Sm_1 O3_5 147.3(2)
O3_3 Sm_1 O3_5 110.8(2)
O1_5 Sm_1 O3_6 75.8(2)
O1_6 Sm_1 O3_6 70.9(2)
O3_4 Sm_1 O3_6 114.3(2)
O1_3 Sm_1 O3_6 146.1(2)
O1_4 Sm_1 O3_6 80.9(2)
O3_3 Sm_1 O3_6 141.7(2)
O3_5 Sm_1 O3_6 76.4(2)
C1B_2 P_2 C1C_2 109.0(5)
C1B_2 P_2 CME_2 110.4(5)
C1C_2 P_2 CME_2 108.9(5)
C1B_2 P_2 C1A_2 108.3(5)
C1C_2 P_2 C1A_2 111.4(5)
CME_2 P_2 C1A_2 108.8(5)
P_2 CME_2 HME1_2 109.5
P_2 CME_2 HME2_2 109.5
HME1_2 CME_2 HME2_2 109.5
P_2 CME_2 HME3_2 109.5
HME1_2 CME_2 HME3_2 109.5
HME2_2 CME_2 HME3_2 109.5
C2A_2 C1A_2 P_2 113.4(7)
C2A_2 C1A_2 H1A1_2 108.9
P_2 C1A_2 H1A1_2 108.9
C2A_2 C1A_2 H1A2_2 108.9
P_2 C1A_2 H1A2_2 108.9
H1A1_2 C1A_2 H1A2_2 107.7
C1A_2 C2A_2 C3A_2 109.9(9)
C1A_2 C2A_2 H2A1_2 109.7
C3A_2 C2A_2 H2A1_2 109.7
C1A_2 C2A_2 H2A2_2 109.7
C3A_2 C2A_2 H2A2_2 109.7
H2A1_2 C2A_2 H2A2_2 108.2
C4A_2 C3A_2 C2A_2 111.1(10)
C4A_2 C3A_2 H3A1_2 109.4
C2A_2 C3A_2 H3A1_2 109.4
C4A_2 C3A_2 H3A2_2 109.4
C2A_2 C3A_2 H3A2_2 109.4
H3A1_2 C3A_2 H3A2_2 108.0
C3A_2 C4A_2 C5A_2 112.7(12)
C3A_2 C4A_2 H4A1_2 109.1
C5A_2 C4A_2 H4A1_2 109.1
C3A_2 C4A_2 H4A2_2 109.1
C5A_2 C4A_2 H4A2_2 109.1
H4A1_2 C4A_2 H4A2_2 107.8
C6A_2 C5A_2 C4A_2 112.4(12)
C6A_2 C5A_2 H5A1_2 109.1
C4A_2 C5A_2 H5A1_2 109.1
C6A_2 C5A_2 H5A2_2 109.1
C4A_2 C5A_2 H5A2_2 109.1
H5A1_2 C5A_2 H5A2_2 107.9
C5A_2 C6A_2 C7A_2 110.1(12)
C5A_2 C6A_2 H6A1_2 109.6
C7A_2 C6A_2 H6A1_2 109.6
C5A_2 C6A_2 H6A2_2 109.6
C7A_2 C6A_2 H6A2_2 109.6
H6A1_2 C6A_2 H6A2_2 108.2
C8A_2 C7A_2 C6A_2 109.6(13)
C8A_2 C7A_2 H7A1_2 109.7
C6A_2 C7A_2 H7A1_2 109.7
C8A_2 C7A_2 H7A2_2 109.7
C6A_2 C7A_2 H7A2_2 109.7
H7A1_2 C7A_2 H7A2_2 108.2
C7A_2 C8A_2 H8A1_2 109.5
C7A_2 C8A_2 H8A2_2 109.5
H8A1_2 C8A_2 H8A2_2 109.5
C7A_2 C8A_2 H8A3_2 109.5
H8A1_2 C8A_2 H8A3_2 109.5
H8A2_2 C8A_2 H8A3_2 109.5
C2B_2 C1B_2 P_2 113.1(8)
C2B_2 C1B_2 H1B1_2 109.0
P_2 C1B_2 H1B1_2 109.0
C2B_2 C1B_2 H1B2_2 109.0
P_2 C1B_2 H1B2_2 109.0
H1B1_2 C1B_2 H1B2_2 107.8
C1B_2 C2B_2 C3B_2 112.8(10)
C1B_2 C2B_2 H2B1_2 109.0
C3B_2 C2B_2 H2B1_2 109.0
C1B_2 C2B_2 H2B2_2 109.0
C3B_2 C2B_2 H2B2_2 109.0
H2B1_2 C2B_2 H2B2_2 107.8
C4B_2 C3B_2 C2B_2 112.7(13)
C4B_2 C3B_2 H3B1_2 109.1
C2B_2 C3B_2 H3B1_2 109.1
C4B_2 C3B_2 H3B2_2 109.1
C2B_2 C3B_2 H3B2_2 109.1
H3B1_2 C3B_2 H3B2_2 107.8
C3B_2 C4B_2 C5B_2 115.7(15)
C3B_2 C4B_2 H4B1_2 108.4
C5B_2 C4B_2 H4B1_2 108.4
C3B_2 C4B_2 H4B2_2 108.4
C5B_2 C4B_2 H4B2_2 108.4
H4B1_2 C4B_2 H4B2_2 107.4
C4B_2 C5B_2 C6B_2 110.2(15)
C4B_2 C5B_2 H5B1_2 109.6
C6B_2 C5B_2 H5B1_2 109.6
C4B_2 C5B_2 H5B2_2 109.6
C6B_2 C5B_2 H5B2_2 109.6
H5B1_2 C5B_2 H5B2_2 108.1
C7B_2 C6B_2 C5B_2 112.6(16)
C7B_2 C6B_2 H6B1_2 109.1
C5B_2 C6B_2 H6B1_2 109.1
C7B_2 C6B_2 H6B2_2 109.1
C5B_2 C6B_2 H6B2_2 109.1
H6B1_2 C6B_2 H6B2_2 107.8
C6B_2 C7B_2 C8B_2 111.7(18)
C6B_2 C7B_2 H7B1_2 109.3
C8B_2 C7B_2 H7B1_2 109.3
C6B_2 C7B_2 H7B2_2 109.3
C8B_2 C7B_2 H7B2_2 109.3
H7B1_2 C7B_2 H7B2_2 107.9
C7B_2 C8B_2 H8B1_2 109.5
C7B_2 C8B_2 H8B2_2 109.5
H8B1_2 C8B_2 H8B2_2 109.5
C7B_2 C8B_2 H8B3_2 109.5
H8B1_2 C8B_2 H8B3_2 109.5
H8B2_2 C8B_2 H8B3_2 109.5
C2C_2 C1C_2 P_2 114.5(7)
C2C_2 C1C_2 H1C1_2 108.6
P_2 C1C_2 H1C1_2 108.6
C2C_2 C1C_2 H1C2_2 108.6
P_2 C1C_2 H1C2_2 108.6
H1C1_2 C1C_2 H1C2_2 107.6
C3C_2 C2C_2 C1C_2 111.2(9)
C3C_2 C2C_2 H2C1_2 109.4
C1C_2 C2C_2 H2C1_2 109.4
C3C_2 C2C_2 H2C2_2 109.4
C1C_2 C2C_2 H2C2_2 109.4
H2C1_2 C2C_2 H2C2_2 108.0
C2C_2 C3C_2 C4C_2 113.0(10)
C2C_2 C3C_2 H3C1_2 109.0
C4C_2 C3C_2 H3C1_2 109.0
C2C_2 C3C_2 H3C2_2 109.0
C4C_2 C3C_2 H3C2_2 109.0
H3C1_2 C3C_2 H3C2_2 107.8
C3C_2 C4C_2 C5C_2 113.0(12)
C3C_2 C4C_2 H4C1_2 109.0
C5C_2 C4C_2 H4C1_2 109.0
C3C_2 C4C_2 H4C2_2 109.0
C5C_2 C4C_2 H4C2_2 109.0
H4C1_2 C4C_2 H4C2_2 107.8
C6C_2 C5C_2 C4C_2 110.6(14)
C6C_2 C5C_2 H5C1_2 109.5
C4C_2 C5C_2 H5C1_2 109.5
C6C_2 C5C_2 H5C2_2 109.5
C4C_2 C5C_2 H5C2_2 109.5
H5C1_2 C5C_2 H5C2_2 108.1
C5C_2 C6C_2 C7C_2 119.8(17)
C5C_2 C6C_2 H6C1_2 107.4
C7C_2 C6C_2 H6C1_2 107.4
C5C_2 C6C_2 H6C2_2 107.4
C7C_2 C6C_2 H6C2_2 107.4
H6C1_2 C6C_2 H6C2_2 106.9
C8C_2 C7C_2 C6C_2 108.6(18)
C8C_2 C7C_2 H7C1_2 110.0
C6C_2 C7C_2 H7C1_2 110.0
C8C_2 C7C_2 H7C2_2 110.0
C6C_2 C7C_2 H7C2_2 110.0
H7C1_2 C7C_2 H7C2_2 108.4
C7C_2 C8C_2 H8C1_2 109.5
C7C_2 C8C_2 H8C2_2 109.5
H8C1_2 C8C_2 H8C2_2 109.5
C7C_2 C8C_2 H8C3_2 109.5
H8C1_2 C8C_2 H8C3_2 109.5
H8C2_2 C8C_2 H8C3_2 109.5
C1_3 O1_3 Sm_1 135.8(5)
O1_3 C1_3 C2_3 123.7(8)
O1_3 C1_3 C10_3 116.9(7)
C2_3 C1_3 C10_3 119.1(7)
C3_3 C2_3 C1_3 122.5(8)
C3_3 C2_3 H2_3 118.7
C1_3 C2_3 H2_3 118.7
O3_3 C3_3 C2_3 126.3(8)
O3_3 C3_3 C4_3 115.4(7)
C2_3 C3_3 C4_3 118.1(7)
C3_3 O3_3 Sm_1 135.5(6)
C5_3 C4_3 C9_3 120.0
C5_3 C4_3 C3_3 120.5(5)
C9_3 C4_3 C3_3 119.5(5)
C6_3 C5_3 C4_3 120.0
C6_3 C5_3 H5_3 120.0
C4_3 C5_3 H5_3 120.0
C5_3 C6_3 C7_3 120.0
C5_3 C6_3 H6_3 120.0
C7_3 C6_3 H6_3 120.0
C8_3 C7_3 C6_3 120.0
C8_3 C7_3 H7_3 120.0
C6_3 C7_3 H7_3 120.0
C9_3 C8_3 C7_3 120.0
C9_3 C8_3 H8_3 120.0
C7_3 C8_3 H8_3 120.0
C8_3 C9_3 C4_3 120.0
C8_3 C9_3 H9_3 120.0
C4_3 C9_3 H9_3 120.0
C11_3 C10_3 C15_3 120.0
C11_3 C10_3 C1_3 116.8(5)
C15_3 C10_3 C1_3 123.2(5)
C12_3 C11_3 C10_3 120.0
C12_3 C11_3 H11_3 120.0
C10_3 C11_3 H11_3 120.0
C11_3 C12_3 C13_3 120.0
C11_3 C12_3 H12_3 120.0
C13_3 C12_3 H12_3 120.0
C14_3 C13_3 C12_3 120.0
C14_3 C13_3 H13_3 120.0
C12_3 C13_3 H13_3 120.0
C13_3 C14_3 C15_3 120.0
C13_3 C14_3 H14_3 120.0
C15_3 C14_3 H14_3 120.0
C14_3 C15_3 C10_3 120.0
C14_3 C15_3 H15_3 120.0
C10_3 C15_3 H15_3 120.0
C1_4 O1_4 Sm_1 128.2(5)
O1_4 C1_4 C2_4 125.1(8)
O1_4 C1_4 C10_4 115.9(7)
C2_4 C1_4 C10_4 119.0(7)
C1_4 C2_4 C3_4 123.4(8)
C1_4 C2_4 H2_4 118.3
C3_4 C2_4 H2_4 118.3
O3_4 C3_4 C2_4 124.2(8)
O3_4 C3_4 C4_4 115.0(7)
C2_4 C3_4 C4_4 120.7(7)
C3_4 O3_4 Sm_1 133.0(6)
C5_4 C4_4 C9_4 120.0
C5_4 C4_4 C3_4 122.7(5)
C9_4 C4_4 C3_4 117.3(5)
C6_4 C5_4 C4_4 120.0
C6_4 C5_4 H5_4 120.0
C4_4 C5_4 H5_4 120.0
C5_4 C6_4 C7_4 120.0
C5_4 C6_4 H6_4 120.0
C7_4 C6_4 H6_4 120.0
C8_4 C7_4 C6_4 120.0
C8_4 C7_4 H7_4 120.0
C6_4 C7_4 H7_4 120.0
C9_4 C8_4 C7_4 120.0
C9_4 C8_4 H8_4 120.0
C7_4 C8_4 H8_4 120.0
C8_4 C9_4 C4_4 120.0
C8_4 C9_4 H9_4 120.0
C4_4 C9_4 H9_4 120.0
C11_4 C10_4 C15_4 120.0
C11_4 C10_4 C1_4 122.7(5)
C15_4 C10_4 C1_4 117.3(5)
C10_4 C11_4 C12_4 120.0
C10_4 C11_4 H11_4 120.0
C12_4 C11_4 H11_4 120.0
C13_4 C12_4 C11_4 120.0
C13_4 C12_4 H12_4 120.0
C11_4 C12_4 H12_4 120.0
C14_4 C13_4 C12_4 120.0
C14_4 C13_4 H13_4 120.0
C12_4 C13_4 H13_4 120.0
C15_4 C14_4 C13_4 120.0
C15_4 C14_4 H14_4 120.0
C13_4 C14_4 H14_4 120.0
C14_4 C15_4 C10_4 120.0
C14_4 C15_4 H15_4 120.0
C10_4 C15_4 H15_4 120.0
C1_5 O1_5 Sm_1 138.6(6)
O1_5 C1_5 C2_5 123.4(9)
O1_5 C1_5 C10_5 115.4(8)
C2_5 C1_5 C10_5 121.2(8)
C1_5 C2_5 C3_5 123.9(9)
C1_5 C2_5 H2_5 118.0
C3_5 C2_5 H2_5 118.0
O3_5 C3_5 C2_5 125.5(8)
O3_5 C3_5 C4_5 114.8(8)
C2_5 C3_5 C4_5 119.7(8)
C3_5 O3_5 Sm_1 130.7(6)
C5_5 C4_5 C9_5 120.0
C5_5 C4_5 C3_5 122.9(6)
C9_5 C4_5 C3_5 117.1(6)
C6_5 C5_5 C4_5 120.0
C6_5 C5_5 H5_5 120.0
C4_5 C5_5 H5_5 120.0
C5_5 C6_5 C7_5 120.0
C5_5 C6_5 H6_5 120.0
C7_5 C6_5 H6_5 120.0
C8_5 C7_5 C6_5 120.0
C8_5 C7_5 H7_5 120.0
C6_5 C7_5 H7_5 120.0
C7_5 C8_5 C9_5 120.0
C7_5 C8_5 H8_5 120.0
C9_5 C8_5 H8_5 120.0
C8_5 C9_5 C4_5 120.0
C8_5 C9_5 H9_5 120.0
C4_5 C9_5 H9_5 120.0
C11_5 C10_5 C15_5 120.0
C11_5 C10_5 C1_5 123.3(6)
C15_5 C10_5 C1_5 116.7(6)
C12_5 C11_5 C10_5 120.0
C12_5 C11_5 H11_5 120.0
C10_5 C11_5 H11_5 120.0
C11_5 C12_5 C13_5 120.0
C11_5 C12_5 H12_5 120.0
C13_5 C12_5 H12_5 120.0
C14_5 C13_5 C12_5 120.0
C14_5 C13_5 H13_5 120.0
C12_5 C13_5 H13_5 120.0
C13_5 C14_5 C15_5 120.0
C13_5 C14_5 H14_5 120.0
C15_5 C14_5 H14_5 120.0
C14_5 C15_5 C10_5 120.0
C14_5 C15_5 H15_5 120.0
C10_5 C15_5 H15_5 120.0
C1_6 O1_6 Sm_1 130.6(6)
O1_6 C1_6 C2_6 125.1(9)
O1_6 C1_6 C10_6 113.0(8)
C2_6 C1_6 C10_6 121.6(8)
C1_6 C2_6 C3_6 124.3(9)
C1_6 C2_6 H2_6 117.9
C3_6 C2_6 H2_6 117.9
O3_6 C3_6 C2_6 124.6(8)
O3_6 C3_6 C4_6 115.8(8)
C2_6 C3_6 C4_6 119.6(8)
C3_6 O3_6 Sm_1 128.8(6)
C5_6 C4_6 C9_6 120.0
C5_6 C4_6 C3_6 120.0(6)
C9_6 C4_6 C3_6 120.0(6)
C4_6 C5_6 C6_6 120.0
C4_6 C5_6 H5_6 120.0
C6_6 C5_6 H5_6 120.0
C7_6 C6_6 C5_6 120.0
C7_6 C6_6 H6_6 120.0
C5_6 C6_6 H6_6 120.0
C6_6 C7_6 C8_6 120.0
C6_6 C7_6 H7_6 120.0
C8_6 C7_6 H7_6 120.0
C9_6 C8_6 C7_6 120.0
C9_6 C8_6 H8_6 120.0
C7_6 C8_6 H8_6 120.0
C8_6 C9_6 C4_6 120.0
C8_6 C9_6 H9_6 120.0
C4_6 C9_6 H9_6 120.0
C11_6 C10_6 C15_6 120.0
C11_6 C10_6 C1_6 122.3(6)
C15_6 C10_6 C1_6 117.7(6)
C12_6 C11_6 C10_6 120.0
C12_6 C11_6 H11_6 120.0
C10_6 C11_6 H11_6 120.0
C11_6 C12_6 C13_6 120.0
C11_6 C12_6 H12_6 120.0
C13_6 C12_6 H12_6 120.0
C12_6 C13_6 C14_6 120.0
C12_6 C13_6 H13_6 120.0
C14_6 C13_6 H13_6 120.0
C15_6 C14_6 C13_6 120.0
C15_6 C14_6 H14_6 120.0
C13_6 C14_6 H14_6 120.0
C14_6 C15_6 C10_6 120.0
C14_6 C15_6 H15_6 120.0
C10_6 C15_6 H15_6 120.0

loop_
_geom_bond_atom_site_label_1
_geom_bond_atom_site_label_2
_geom_bond_distance
Sm_1 O1_5 2.338(7)
Sm_1 O1_6 2.367(7)
Sm_1 O3_4 2.389(6)
Sm_1 O1_3 2.402(6)
Sm_1 O1_4 2.404(6)
Sm_1 O3_3 2.416(7)
Sm_1 O3_5 2.426(6)
Sm_1 O3_6 2.445(6)
P_2 C1B_2 1.783(9)
P_2 C1C_2 1.791(9)
P_2 CME_2 1.796(9)
P_2 C1A_2 1.802(9)
CME_2 HME1_2 0.9800
CME_2 HME2_2 0.9800
CME_2 HME3_2 0.9800
C1A_2 C2A_2 1.527(12)
C1A_2 H1A1_2 0.9900
C1A_2 H1A2_2 0.9900
C2A_2 C3A_2 1.569(13)
C2A_2 H2A1_2 0.9900
C2A_2 H2A2_2 0.9900
C3A_2 C4A_2 1.516(13)
C3A_2 H3A1_2 0.9900
C3A_2 H3A2_2 0.9900
C4A_2 C5A_2 1.542(14)
C4A_2 H4A1_2 0.9900
C4A_2 H4A2_2 0.9900
C5A_2 C6A_2 1.503(15)
C5A_2 H5A1_2 0.9900
C5A_2 H5A2_2 0.9900
C6A_2 C7A_2 1.568(15)
C6A_2 H6A1_2 0.9900
C6A_2 H6A2_2 0.9900
C7A_2 C8A_2 1.537(15)
C7A_2 H7A1_2 0.9900
C7A_2 H7A2_2 0.9900
C8A_2 H8A1_2 0.9800
C8A_2 H8A2_2 0.9800
C8A_2 H8A3_2 0.9800
C1B_2 C2B_2 1.521(12)
C1B_2 H1B1_2 0.9900
C1B_2 H1B2_2 0.9900
C2B_2 C3B_2 1.536(13)
C2B_2 H2B1_2 0.9900
C2B_2 H2B2_2 0.9900
C3B_2 C4B_2 1.516(16)
C3B_2 H3B1_2 0.9900
C3B_2 H3B2_2 0.9900
C4B_2 C5B_2 1.539(16)
C4B_2 H4B1_2 0.9900
C4B_2 H4B2_2 0.9900
C5B_2 C6B_2 1.534(17)
C5B_2 H5B1_2 0.9900
C5B_2 H5B2_2 0.9900
C6B_2 C7B_2 1.515(16)
C6B_2 H6B1_2 0.9900
C6B_2 H6B2_2 0.9900
C7B_2 C8B_2 1.550(17)
C7B_2 H7B1_2 0.9900
C7B_2 H7B2_2 0.9900
C8B_2 H8B1_2 0.9800
C8B_2 H8B2_2 0.9800
C8B_2 H8B3_2 0.9800
C1C_2 C2C_2 1.533(12)
C1C_2 H1C1_2 0.9900
C1C_2 H1C2_2 0.9900
C2C_2 C3C_2 1.520(12)
C2C_2 H2C1_2 0.9900
C2C_2 H2C2_2 0.9900
C3C_2 C4C_2 1.522(13)
C3C_2 H3C1_2 0.9900
C3C_2 H3C2_2 0.9900
C4C_2 C5C_2 1.537(15)
C4C_2 H4C1_2 0.9900
C4C_2 H4C2_2 0.9900
C5C_2 C6C_2 1.518(16)
C5C_2 H5C1_2 0.9900
C5C_2 H5C2_2 0.9900
C6C_2 C7C_2 1.531(16)
C6C_2 H6C1_2 0.9900
C6C_2 H6C2_2 0.9900
C7C_2 C8C_2 1.508(18)
C7C_2 H7C1_2 0.9900
C7C_2 H7C2_2 0.9900
C8C_2 H8C1_2 0.9800
C8C_2 H8C2_2 0.9800
C8C_2 H8C3_2 0.9800
O1_3 C1_3 1.259(9)
C1_3 C2_3 1.406(11)
C1_3 C10_3 1.505(9)
C2_3 C3_3 1.393(11)
C2_3 H2_3 0.9500
C3_3 O3_3 1.277(10)
C3_3 C4_3 1.513(9)
C4_3 C5_3 1.3900
C4_3 C9_3 1.3900
C5_3 C6_3 1.3900
C5_3 H5_3 0.9500
C6_3 C7_3 1.3900
C6_3 H6_3 0.9500
C7_3 C8_3 1.3900
C7_3 H7_3 0.9500
C8_3 C9_3 1.3900
C8_3 H8_3 0.9500
C9_3 H9_3 0.9500
C10_3 C11_3 1.3900
C10_3 C15_3 1.3900
C11_3 C12_3 1.3900
C11_3 H11_3 0.9500
C12_3 C13_3 1.3900
C12_3 H12_3 0.9500
C13_3 C14_3 1.3900
C13_3 H13_3 0.9500
C14_3 C15_3 1.3900
C14_3 H14_3 0.9500
C15_3 H15_3 0.9500
O1_4 C1_4 1.291(9)
C1_4 C2_4 1.382(11)
C1_4 C10_4 1.510(9)
C2_4 C3_4 1.399(11)
C2_4 H2_4 0.9500
C3_4 O3_4 1.275(9)
C3_4 C4_4 1.520(9)
C4_4 C5_4 1.3900
C4_4 C9_4 1.3900
C5_4 C6_4 1.3900
C5_4 H5_4 0.9500
C6_4 C7_4 1.3900
C6_4 H6_4 0.9500
C7_4 C8_4 1.3900
C7_4 H7_4 0.9500
C8_4 C9_4 1.3900
C8_4 H8_4 0.9500
C9_4 H9_4 0.9500
C10_4 C11_4 1.3900
C10_4 C15_4 1.3900
C11_4 C12_4 1.3900
C11_4 H11_4 0.9500
C12_4 C13_4 1.3900
C12_4 H12_4 0.9500
C13_4 C14_4 1.3900
C13_4 H13_4 0.9500
C14_4 C15_4 1.3900
C14_4 H14_4 0.9500
C15_4 H15_4 0.9500
O1_5 C1_5 1.240(10)
C1_5 C2_5 1.398(12)
C1_5 C10_5 1.516(10)
C2_5 C3_5 1.405(12)
C2_5 H2_5 0.9500
C3_5 O3_5 1.287(10)
C3_5 C4_5 1.505(9)
C4_5 C5_5 1.3900
C4_5 C9_5 1.3900
C5_5 C6_5 1.3900
C5_5 H5_5 0.9500
C6_5 C7_5 1.3900
C6_5 H6_5 0.9500
C7_5 C8_5 1.3900
C7_5 H7_5 0.9500
C8_5 C9_5 1.3900
C8_5 H8_5 0.9500
C9_5 H9_5 0.9500
C10_5 C11_5 1.3900
C10_5 C15_5 1.3900
C11_5 C12_5 1.3900
C11_5 H11_5 0.9500
C12_5 C13_5 1.3900
C12_5 H12_5 0.9500
C13_5 C14_5 1.3900
C13_5 H13_5 0.9500
C14_5 C15_5 1.3900
C14_5 H14_5 0.9500
C15_5 H15_5 0.9500
O1_6 C1_6 1.268(10)
C1_6 C2_6 1.391(12)
C1_6 C10_6 1.525(10)
C2_6 C3_6 1.417(11)
C2_6 H2_6 0.9500
C3_6 O3_6 1.259(10)
C3_6 C4_6 1.507(10)
C4_6 C5_6 1.3900
C4_6 C9_6 1.3900
C5_6 C6_6 1.3900
C5_6 H5_6 0.9500
C6_6 C7_6 1.3900
C6_6 H6_6 0.9500
C7_6 C8_6 1.3900
C7_6 H7_6 0.9500
C8_6 C9_6 1.3900
C8_6 H8_6 0.9500
C9_6 H9_6 0.9500
C10_6 C11_6 1.3900
C10_6 C15_6 1.3900
C11_6 C12_6 1.3900
C11_6 H11_6 0.9500
C12_6 C13_6 1.3900
C12_6 H12_6 0.9500
C13_6 C14_6 1.3900
C13_6 H13_6 0.9500
C14_6 C15_6 1.3900
C14_6 H14_6 0.9500
C15_6 H15_6 0.9500

loop_
_geom_torsion_atom_site_label_1
_geom_torsion_atom_site_label_2
_geom_torsion_atom_site_label_3
_geom_torsion_atom_site_label_4
_geom_torsion
C1B_2 P_2 C1A_2 C2A_2 173.5(8)
C1C_2 P_2 C1A_2 C2A_2 -66.5(9)
CME_2 P_2 C1A_2 C2A_2 53.5(9)
P_2 C1A_2 C2A_2 C3A_2 -177.7(8)
C1A_2 C2A_2 C3A_2 C4A_2 -173.4(11)
C2A_2 C3A_2 C4A_2 C5A_2 177.2(12)
C3A_2 C4A_2 C5A_2 C6A_2 67.2(19)
C4A_2 C5A_2 C6A_2 C7A_2 168.7(15)
C5A_2 C6A_2 C7A_2 C8A_2 177.3(17)
C1C_2 P_2 C1B_2 C2B_2 67.9(10)
CME_2 P_2 C1B_2 C2B_2 -51.7(10)
C1A_2 P_2 C1B_2 C2B_2 -170.7(8)
P_2 C1B_2 C2B_2 C3B_2 -170.0(9)
C1B_2 C2B_2 C3B_2 C4B_2 80.9(16)
C2B_2 C3B_2 C4B_2 C5B_2 58(2)
C3B_2 C4B_2 C5B_2 C6B_2 -171.5(18)
C4B_2 C5B_2 C6B_2 C7B_2 176(2)
C5B_2 C6B_2 C7B_2 C8B_2 -175(2)
C1B_2 P_2 C1C_2 C2C_2 46.2(10)
CME_2 P_2 C1C_2 C2C_2 166.7(9)
C1A_2 P_2 C1C_2 C2C_2 -73.3(10)
P_2 C1C_2 C2C_2 C3C_2 172.8(9)
C1C_2 C2C_2 C3C_2 C4C_2 173.3(11)
C2C_2 C3C_2 C4C_2 C5C_2 175.3(13)
C3C_2 C4C_2 C5C_2 C6C_2 179.4(14)
C4C_2 C5C_2 C6C_2 C7C_2 168.4(18)
C5C_2 C6C_2 C7C_2 C8C_2 38(3)
Sm_1 O1_3 C1_3 C2_3 30.7(10)
Sm_1 O1_3 C1_3 C10_3 -143.3(6)
O1_3 C1_3 C2_3 C3_3 -3.7(11)
C10_3 C1_3 C2_3 C3_3 170.2(7)
C1_3 C2_3 C3_3 O3_3 -10.1(13)
C1_3 C2_3 C3_3 C4_3 175.6(6)
C2_3 C3_3 O3_3 Sm_1 -1.5(14)
C4_3 C3_3 O3_3 Sm_1 173.0(5)
O3_3 C3_3 C4_3 C5_3 143.0(7)
C2_3 C3_3 C4_3 C5_3 -42.1(9)
O3_3 C3_3 C4_3 C9_3 -36.8(9)
C2_3 C3_3 C4_3 C9_3 138.2(7)
C9_3 C4_3 C5_3 C6_3 0.0
C3_3 C4_3 C5_3 C6_3 -179.8(6)
C4_3 C5_3 C6_3 C7_3 0.0
C5_3 C6_3 C7_3 C8_3 0.0
C6_3 C7_3 C8_3 C9_3 0.0
C7_3 C8_3 C9_3 C4_3 0.0
C5_3 C4_3 C9_3 C8_3 0.0
C3_3 C4_3 C9_3 C8_3 179.8(6)
O1_3 C1_3 C10_3 C11_3 8.9(7)
C2_3 C1_3 C10_3 C11_3 -165.4(5)
O1_3 C1_3 C10_3 C15_3 -173.7(5)
C2_3 C1_3 C10_3 C15_3 12.0(8)
C15_3 C10_3 C11_3 C12_3 0.0
C1_3 C10_3 C11_3 C12_3 177.5(5)
C10_3 C11_3 C12_3 C13_3 0.0
C11_3 C12_3 C13_3 C14_3 0.0
C12_3 C13_3 C14_3 C15_3 0.0
C13_3 C14_3 C15_3 C10_3 0.0
C11_3 C10_3 C15_3 C14_3 0.0
C1_3 C10_3 C15_3 C14_3 -177.3(5)
Sm_1 O1_4 C1_4 C2_4 37.5(10)
Sm_1 O1_4 C1_4 C10_4 -139.6(6)
O1_4 C1_4 C2_4 C3_4 -2.0(11)
C10_4 C1_4 C2_4 C3_4 175.1(8)
C1_4 C2_4 C3_4 O3_4 -7.4(13)
C1_4 C2_4 C3_4 C4_4 175.4(7)
C2_4 C3_4 O3_4 Sm_1 -20.8(13)
C4_4 C3_4 O3_4 Sm_1 156.6(5)
O3_4 C3_4 C4_4 C5_4 164.1(6)
C2_4 C3_4 C4_4 C5_4 -18.5(9)
O3_4 C3_4 C4_4 C9_4 -17.0(8)
C2_4 C3_4 C4_4 C9_4 160.4(7)
C9_4 C4_4 C5_4 C6_4 0.0
C3_4 C4_4 C5_4 C6_4 178.9(6)
C4_4 C5_4 C6_4 C7_4 0.0
C5_4 C6_4 C7_4 C8_4 0.0
C6_4 C7_4 C8_4 C9_4 0.0
C7_4 C8_4 C9_4 C4_4 0.0
C5_4 C4_4 C9_4 C8_4 0.0
C3_4 C4_4 C9_4 C8_4 -178.9(5)
O1_4 C1_4 C10_4 C11_4 -177.0(6)
C2_4 C1_4 C10_4 C11_4 5.7(8)
O1_4 C1_4 C10_4 C15_4 3.2(8)
C2_4 C1_4 C10_4 C15_4 -174.1(6)
C15_4 C10_4 C11_4 C12_4 0.0
C1_4 C10_4 C11_4 C12_4 -179.8(6)
C10_4 C11_4 C12_4 C13_4 0.0
C11_4 C12_4 C13_4 C14_4 0.0
C12_4 C13_4 C14_4 C15_4 0.0
C13_4 C14_4 C15_4 C10_4 0.0
C11_4 C10_4 C15_4 C14_4 0.0
C1_4 C10_4 C15_4 C14_4 179.8(6)
Sm_1 O1_5 C1_5 C2_5 17.1(12)
Sm_1 O1_5 C1_5 C10_5 -163.0(6)
O1_5 C1_5 C2_5 C3_5 2.5(12)
C10_5 C1_5 C2_5 C3_5 -177.4(9)
C1_5 C2_5 C3_5 O3_5 3.4(16)
C1_5 C2_5 C3_5 C4_5 -178.1(7)
C2_5 C3_5 O3_5 Sm_1 -25.6(15)
C4_5 C3_5 O3_5 Sm_1 155.8(5)
O3_5 C3_5 C4_5 C5_5 170.4(7)
C2_5 C3_5 C4_5 C5_5 -8.3(11)
O3_5 C3_5 C4_5 C9_5 -9.9(10)
C2_5 C3_5 C4_5 C9_5 171.4(8)
C9_5 C4_5 C5_5 C6_5 0.0
C3_5 C4_5 C5_5 C6_5 179.6(6)
C4_5 C5_5 C6_5 C7_5 0.0
C5_5 C6_5 C7_5 C8_5 0.0
C6_5 C7_5 C8_5 C9_5 0.0
C7_5 C8_5 C9_5 C4_5 0.0
C5_5 C4_5 C9_5 C8_5 0.0
C3_5 C4_5 C9_5 C8_5 -179.7(6)
O1_5 C1_5 C10_5 C11_5 -179.7(8)
C2_5 C1_5 C10_5 C11_5 0.2(10)
O1_5 C1_5 C10_5 C15_5 0.5(10)
C2_5 C1_5 C10_5 C15_5 -179.6(8)
C15_5 C10_5 C11_5 C12_5 0.0
C1_5 C10_5 C11_5 C12_5 -179.8(7)
C10_5 C11_5 C12_5 C13_5 0.0
C11_5 C12_5 C13_5 C14_5 0.0
C12_5 C13_5 C14_5 C15_5 0.0
C13_5 C14_5 C15_5 C10_5 0.0
C11_5 C10_5 C15_5 C14_5 0.0
C1_5 C10_5 C15_5 C14_5 179.8(6)
Sm_1 O1_6 C1_6 C2_6 32.3(12)
Sm_1 O1_6 C1_6 C10_6 -142.1(6)
O1_6 C1_6 C2_6 C3_6 -1.5(12)
C10_6 C1_6 C2_6 C3_6 172.3(9)
C1_6 C2_6 C3_6 O3_6 1.5(15)
C1_6 C2_6 C3_6 C4_6 -177.1(7)
C2_6 C3_6 O3_6 Sm_1 -30.3(14)
C4_6 C3_6 O3_6 Sm_1 148.4(6)
O3_6 C3_6 C4_6 C5_6 169.4(9)
C2_6 C3_6 C4_6 C5_6 -11.8(11)
O3_6 C3_6 C4_6 C9_6 -10.5(11)
C2_6 C3_6 C4_6 C9_6 168.3(9)
C9_6 C4_6 C5_6 C6_6 0.0
C3_6 C4_6 C5_6 C6_6 -179.9(7)
C4_6 C5_6 C6_6 C7_6 0.0
C5_6 C6_6 C7_6 C8_6 0.0
C6_6 C7_6 C8_6 C9_6 0.0
C7_6 C8_6 C9_6 C4_6 0.0
C5_6 C4_6 C9_6 C8_6 0.0
C3_6 C4_6 C9_6 C8_6 179.9(7)
O1_6 C1_6 C10_6 C11_6 157.2(7)
C2_6 C1_6 C10_6 C11_6 -17.3(9)
O1_6 C1_6 C10_6 C15_6 -23.2(9)
C2_6 C1_6 C10_6 C15_6 162.2(7)
C15_6 C10_6 C11_6 C12_6 0.0
C1_6 C10_6 C11_6 C12_6 179.5(6)
C10_6 C11_6 C12_6 C13_6 0.0
C11_6 C12_6 C13_6 C14_6 0.0
C12_6 C13_6 C14_6 C15_6 0.0
C13_6 C14_6 C15_6 C10_6 0.0
C11_6 C10_6 C15_6 C14_6 0.0
C1_6 C10_6 C15_6 C14_6 -179.6(6)
